data_7205448
loop_
_publ_author_name
'Ling, Yun'
'Chen, Zhen-Xia'
'Zhou, Ya-Ming'
'Weng, Lin-Hong'
'Zhao, Dong-Yuan'

_publ_section_title
;
 A novel green phosphorescent silver(i) coordination polymer with
 three-fold interpenetrated CdSO4-type net generated via in situ
 reaction
;
_journal_issue 5
_journal_name_full CrystEngComm
_journal_page_first 1504
_journal_paper_doi 10.1039/c0ce00546k
_journal_volume 13
_journal_year 2011
_chemical_formula_sum 'C9 H12 Ag3 N7'
_chemical_formula_weight 541.87
_chemical_name_systematic
;
?
;
_space_group_IT_number 15
_symmetry_cell_setting monoclinic
_symmetry_space_group_name_Hall '-C 2yc'
_symmetry_space_group_name_H-M 'C 1 2/c 1'
_atom_sites_solution_hydrogens geom
_atom_sites_solution_primary direct
_atom_sites_solution_secondary difmap
_audit_creation_method SHELXL-97
_cell_angle_alpha 90.00
_cell_angle_beta 109.421(4)
_cell_angle_gamma 90.00
_cell_formula_units_Z 4
_cell_length_a 14.506(5)
_cell_length_b 6.418(2)
_cell_length_c 16.250(5)
_cell_measurement_reflns_used 1884
_cell_measurement_temperature 293(2)
_cell_measurement_theta_max 27.15
_cell_measurement_theta_min 2.66
_cell_volume 1426.8(8)
_computing_cell_refinement 'Bruker SMART'
_computing_data_collection 'Bruker SMART'
_computing_data_reduction 'Bruker SAINT'
_computing_molecular_graphics 'Bruker SHELXTL'
_computing_publication_material 'Bruker SHELXTL'
_computing_structure_refinement 'SHELXL-97 (Sheldrick, 1997)'
_computing_structure_solution 'SHELXS-97 (Sheldrick, 1990)'
_diffrn_ambient_temperature 293(2)
_diffrn_measured_fraction_theta_full 0.995
_diffrn_measured_fraction_theta_max 0.995
_diffrn_measurement_device_type 'CCD area detector'
_diffrn_measurement_method 'phi and omega scans'
_diffrn_radiation_monochromator graphite
_diffrn_radiation_source 'fine-focus sealed tube'
_diffrn_radiation_type MoK\a
_diffrn_radiation_wavelength 0.71073
_diffrn_reflns_av_R_equivalents 0.0313
_diffrn_reflns_av_sigmaI/netI 0.0295
_diffrn_reflns_limit_h_max 17
_diffrn_reflns_limit_h_min -16
_diffrn_reflns_limit_k_max 7
_diffrn_reflns_limit_k_min -6
_diffrn_reflns_limit_l_max 19
_diffrn_reflns_limit_l_min -19
_diffrn_reflns_number 2866
_diffrn_reflns_theta_full 25.19
_diffrn_reflns_theta_max 25.19
_diffrn_reflns_theta_min 2.66
_exptl_absorpt_coefficient_mu 4.073
_exptl_absorpt_correction_T_max 1.0000
_exptl_absorpt_correction_T_min 0.6000
_exptl_absorpt_correction_type multi-scan
_exptl_absorpt_process_details SADABS
_exptl_crystal_colour colorless
_exptl_crystal_density_diffrn 2.523
_exptl_crystal_density_method 'not measured'
_exptl_crystal_description block
_exptl_crystal_F_000 1024
_exptl_crystal_size_max 0.22
_exptl_crystal_size_mid 0.19
_exptl_crystal_size_min 0.17
_refine_diff_density_max 0.951
_refine_diff_density_min -0.675
_refine_diff_density_rms 0.139
_refine_ls_extinction_method none
_refine_ls_goodness_of_fit_ref 0.984
_refine_ls_hydrogen_treatment constr
_refine_ls_matrix_type full
_refine_ls_number_parameters 90
_refine_ls_number_reflns 1286
_refine_ls_number_restraints 0
_refine_ls_restrained_S_all 0.984
_refine_ls_R_factor_all 0.0361
_refine_ls_R_factor_gt 0.0311
_refine_ls_shift/su_max 0.001
_refine_ls_shift/su_mean 0.000
_refine_ls_structure_factor_coef Fsqd
_refine_ls_weighting_details 'calc w=1/[\s^2^(Fo^2^)+(0.0488P)^2^+0.0000P] where P=(Fo^2^+2Fc^2^)/3'
_refine_ls_weighting_scheme calc
_refine_ls_wR_factor_gt 0.0740
_refine_ls_wR_factor_ref 0.0761
_reflns_number_gt 1112
_reflns_number_total 1286
_reflns_threshold_expression >2sigma(I)
_cod_data_source_file C0CE00546K.TXT
_cod_data_source_block 1
_cod_depositor_comments
;
The following automatic conversions were performed:
'_symmetry_cell_setting' value 'Monoclinic' changed to 'monoclinic'
according to '/home/saulius/struct/CIF-dictionaries/cif_core.dic'
dictionary named 'cif_core.dic' version 2.4.1 from 2010-06-29.

Automatic conversion script
Id: cif_fix_enum 1555 2011-01-17 13:19:09Z saulius 
;
_cod_original_sg_symbol_H-M C2/c
_cod_database_code 7205448

loop_
_symmetry_equiv_pos_as_xyz
'x, y, z'
'-x, y, -z+1/2'
'x+1/2, y+1/2, z'
'-x+1/2, y+1/2, -z+1/2'
'-x, -y, -z'
'x, -y, z-1/2'
'-x+1/2, -y+1/2, -z'
'x+1/2, -y+1/2, z-1/2'

loop_
_atom_site_label
_atom_site_type_symbol
_atom_site_fract_x
_atom_site_fract_y
_atom_site_fract_z
_atom_site_U_iso_or_equiv
_atom_site_adp_type
_atom_site_occupancy
_atom_site_symmetry_multiplicity
_atom_site_calc_flag
_atom_site_refinement_flags
_atom_site_disorder_assembly
_atom_site_disorder_group
Ag1 Ag 0.84971(3) 0.85290(6) 0.60118(2) 0.04889(17) Uani 1 1 d . . .
Ag2 Ag 1.0000 0.0000 0.5000 0.04587(18) Uani 1 2 d S . .
C1 C 1.0144(4) 0.4069(8) 0.6345(3) 0.0483(12) Uani 1 1 d . . .
H1A H 1.0184 0.5388 0.6634 0.072 Uiso 1 1 calc R . .
H1B H 1.0725 0.3856 0.6197 0.072 Uiso 1 1 calc R . .
H1C H 1.0084 0.2975 0.6727 0.072 Uiso 1 1 calc R . .
C2 C 0.9280(3) 0.4053(6) 0.5541(3) 0.0399(10) Uani 1 1 d . . .
C3 C 0.8228(3) 0.3080(6) 0.4331(3) 0.0402(10) Uani 1 1 d . . .
C4 C 0.7738(4) 0.1893(8) 0.3522(4) 0.0585(14) Uani 1 1 d . . .
H4A H 0.7179 0.2656 0.3165 0.088 Uiso 1 1 calc R . .
H4B H 0.7532 0.0564 0.3669 0.088 Uiso 1 1 calc R . .
H4C H 0.8186 0.1688 0.3208 0.088 Uiso 1 1 calc R . .
C5 C 0.9685(4) 0.9096(7) 0.7191(3) 0.0610(13) Uani 0.50 1 d P . .
N1 N 0.8591(3) 0.5506(6) 0.5320(2) 0.0423(9) Uani 1 1 d . . .
N2 N 0.7912(3) 0.4866(5) 0.4538(3) 0.0439(9) Uani 1 1 d . . .
N3 N 0.9082(3) 0.2514(5) 0.4942(2) 0.0406(9) Uani 1 1 d . . .
N4 N 0.9685(4) 0.9096(7) 0.7191(3) 0.0610(13) Uani 0.50 1 d P . .

loop_
_atom_site_aniso_label
_atom_site_aniso_U_11
_atom_site_aniso_U_22
_atom_site_aniso_U_33
_atom_site_aniso_U_23
_atom_site_aniso_U_13
_atom_site_aniso_U_12
Ag1 0.0392(3) 0.0476(3) 0.0538(3) -0.00048(15) 0.00725(18) 0.00904(15)
Ag2 0.0437(3) 0.0362(3) 0.0613(4) 0.0015(2) 0.0223(2) 0.0130(2)
C1 0.045(3) 0.044(3) 0.054(3) 0.005(2) 0.013(2) 0.011(2)
C2 0.038(3) 0.036(2) 0.049(3) 0.007(2) 0.019(2) 0.007(2)
C3 0.037(3) 0.037(2) 0.049(3) -0.002(2) 0.018(2) 0.0043(19)
C4 0.050(3) 0.054(3) 0.068(4) -0.011(3) 0.016(3) 0.001(2)
C5 0.060(3) 0.049(3) 0.057(3) -0.001(2) -0.003(2) 0.000(2)
N1 0.036(2) 0.041(2) 0.046(2) -0.0027(17) 0.0075(17) 0.0108(16)
N2 0.034(2) 0.043(2) 0.051(2) -0.0026(17) 0.0099(18) 0.0099(16)
N3 0.038(2) 0.035(2) 0.051(2) 0.0014(17) 0.0179(17) 0.0061(16)
N4 0.060(3) 0.049(3) 0.057(3) -0.001(2) -0.003(2) 0.000(2)

loop_
_atom_type_symbol
_atom_type_description
_atom_type_scat_dispersion_real
_atom_type_scat_dispersion_imag
_atom_type_scat_source
C C 0.0033 0.0016 'International Tables Vol C Tables 4.2.6.8 and 6.1.1.4'
H H 0.0000 0.0000 'International Tables Vol C Tables 4.2.6.8 and 6.1.1.4'
Ag Ag -0.8971 1.1015 'International Tables Vol C Tables 4.2.6.8 and 6.1.1.4'
N N 0.0061 0.0033 'International Tables Vol C Tables 4.2.6.8 and 6.1.1.4'

loop_
_geom_angle_atom_site_label_1
_geom_angle_atom_site_label_2
_geom_angle_atom_site_label_3
_geom_angle
_geom_angle_site_symmetry_1
_geom_angle_site_symmetry_3
_geom_angle_publ_flag
C5 Ag1 N2 130.40(17) . 7_666 ?
C5 Ag1 N1 115.22(16) . . ?
N2 Ag1 N1 113.61(13) 7_666 . ?
C5 Ag1 Ag2 85.89(16) . 1_565 ?
N2 Ag1 Ag2 110.18(11) 7_666 1_565 ?
N1 Ag1 Ag2 80.67(10) . 1_565 ?
N3 Ag2 N3 180.0(2) 5_756 . ?
N3 Ag2 Ag1 106.09(10) 5_756 1_545 ?
N3 Ag2 Ag1 73.91(10) . 1_545 ?
N3 Ag2 Ag1 73.91(10) 5_756 5_766 ?
N3 Ag2 Ag1 106.09(10) . 5_766 ?
Ag1 Ag2 Ag1 180.0 1_545 5_766 ?
C2 C1 H1A 109.5 . . ?
C2 C1 H1B 109.5 . . ?
H1A C1 H1B 109.5 . . ?
C2 C1 H1C 109.5 . . ?
H1A C1 H1C 109.5 . . ?
H1B C1 H1C 109.5 . . ?
N1 C2 N3 111.1(4) . . ?
N1 C2 C1 125.1(4) . . ?
N3 C2 C1 123.8(4) . . ?
N2 C3 N3 110.9(4) . . ?
N2 C3 C4 124.7(4) . . ?
N3 C3 C4 124.4(4) . . ?
C3 C4 H4A 109.5 . . ?
C3 C4 H4B 109.5 . . ?
H4A C4 H4B 109.5 . . ?
C3 C4 H4C 109.5 . . ?
H4A C4 H4C 109.5 . . ?
H4B C4 H4C 109.5 . . ?
N4 C5 C5 0.0(6) 2_756 2_756 ?
N4 C5 Ag1 170.19(13) 2_756 . ?
C5 C5 Ag1 170.19(13) 2_756 . ?
C2 N1 N2 106.4(4) . . ?
C2 N1 Ag1 129.1(3) . . ?
N2 N1 Ag1 124.5(3) . . ?
C3 N2 N1 106.9(4) . . ?
C3 N2 Ag1 131.2(3) . 7_666 ?
N1 N2 Ag1 121.1(3) . 7_666 ?
C2 N3 C3 104.8(3) . . ?
C2 N3 Ag2 123.9(3) . . ?
C3 N3 Ag2 131.2(3) . . ?

loop_
_geom_bond_atom_site_label_1
_geom_bond_atom_site_label_2
_geom_bond_distance
_geom_bond_site_symmetry_2
_geom_bond_publ_flag
Ag1 C5 2.139(4) . ?
Ag1 N2 2.196(4) 7_666 ?
Ag1 N1 2.269(4) . ?
Ag1 Ag2 3.2759(8) 1_565 ?
Ag2 N3 2.074(3) 5_756 ?
Ag2 N3 2.074(3) . ?
Ag2 Ag1 3.2759(8) 1_545 ?
Ag2 Ag1 3.2759(8) 5_766 ?
C1 C2 1.480(6) . ?
C1 H1A 0.9600 . ?
C1 H1B 0.9600 . ?
C1 H1C 0.9600 . ?
C2 N1 1.326(5) . ?
C2 N3 1.348(5) . ?
C3 N2 1.319(5) . ?
C3 N3 1.355(6) . ?
C3 C4 1.481(7) . ?
C4 H4A 0.9600 . ?
C4 H4B 0.9600 . ?
C4 H4C 0.9600 . ?
C5 N4 1.111(9) 2_756 ?
C5 C5 1.111(9) 2_756 ?
N1 N2 1.385(5) . ?
N2 Ag1 2.196(4) 7_666 ?
